data_4120359
loop_
_publ_author_name
'Zheng Wei'
'Alexander S. Filatov'
'Evgeny V. Dikarev'

_publ_contact_author_address
;
Department of Chemistry
University at Albany
1400 Washington Avenue
Albany NY 12222
USA
;
_publ_contact_author_email dikarev@albany.edu
_publ_contact_author_fax 518-442-3462
_publ_contact_author_name
;
Dikarev, Evgeny V. 
;
_publ_contact_author_phone 518-442-4401
_publ_section_title
;
 Volatile Heterometallic Precursors for the Low-Temperature Synthesis of
 Prospective Sodium Ion Battery Cathode Materials
;
_journal_name_full 'Journal of the American Chemical Society'
_journal_page_first 12216
_journal_page_last 12219
_journal_paper_doi 10.1021/ja4069529
_journal_volume 135
_journal_year 2013
_chemical_formula_moiety 'C15 H3 F18 Mn Na O6'
_chemical_formula_sum 'C15 H3 F18 Mn Na O6'
_chemical_formula_weight 699.10
_chemical_name_systematic
; 
 ? 
;
_space_group_IT_number 165
_symmetry_cell_setting trigonal
_symmetry_Int_Tables_number 165
_symmetry_space_group_name_Hall '-P 3 2"c'
_symmetry_space_group_name_H-M 'P -3 c 1'
_atom_sites_solution_hydrogens geom
_atom_sites_solution_primary direct
_atom_sites_solution_secondary difmap
_audit_creation_method SHELXL-97
_cell_angle_alpha 90.00
_cell_angle_beta 90.00
_cell_angle_gamma 120.00
_cell_formula_units_Z 6
_cell_length_a 18.045(2)
_cell_length_b 18.045(2)
_cell_length_c 12.6335(14)
_cell_measurement_reflns_used 8094
_cell_measurement_temperature 100(2)
_cell_measurement_theta_max 27.8819
_cell_measurement_theta_min 2.2573
_cell_volume 3562.6(7)
_computing_cell_refinement 'SAINT Ver. 6.22  (Bruker-AXS, 2003)'
_computing_data_collection 'SMART Ver. 5.622 (Bruker-AXS, 2003)'
_computing_data_reduction 'SAINT Ver. 6.22'
_computing_molecular_graphics 'SHELXTL Ver. 6.14'
_computing_publication_material 'SHELXTL Ver. 6.14'
_computing_structure_refinement 'SHELXTL Ver. 6.14'
_computing_structure_solution 'SHELXTL Ver. 6.14 (Bruker-AXS, 2003)'
_diffrn_ambient_temperature 100(2)
_diffrn_measured_fraction_theta_full 1.000
_diffrn_measured_fraction_theta_max 0.970
_diffrn_measurement_device_type 'Bruker SMART APEX CCD area-detector'
_diffrn_measurement_method '0.30\% \w scans'
_diffrn_radiation_monochromator graphite
_diffrn_radiation_source 'fine-focus sealed tube'
_diffrn_radiation_type Mo-K\a
_diffrn_radiation_wavelength 0.71073
_diffrn_reflns_av_R_equivalents 0.0621
_diffrn_reflns_av_sigmaI/netI 0.0342
_diffrn_reflns_limit_h_max 24
_diffrn_reflns_limit_h_min -23
_diffrn_reflns_limit_k_max 24
_diffrn_reflns_limit_k_min -24
_diffrn_reflns_limit_l_max 16
_diffrn_reflns_limit_l_min -16
_diffrn_reflns_number 29558
_diffrn_reflns_theta_full 25.00
_diffrn_reflns_theta_max 28.30
_diffrn_reflns_theta_min 2.26
_exptl_absorpt_coefficient_mu 0.746
_exptl_absorpt_correction_T_max 0.9566
_exptl_absorpt_correction_T_min 0.7445
_exptl_absorpt_correction_type multi-scan
_exptl_absorpt_process_details
;
SADABS  (Bruker-AXS, 2003)
;
_exptl_crystal_colour yellow
_exptl_crystal_density_diffrn 1.955
_exptl_crystal_description needle
_exptl_crystal_F_000 2034
_exptl_crystal_size_max 0.42
_exptl_crystal_size_mid 0.06
_exptl_crystal_size_min 0.06
_refine_diff_density_max 0.499
_refine_diff_density_min -0.413
_refine_diff_density_rms 0.079
_refine_ls_extinction_method none
_refine_ls_goodness_of_fit_ref 1.014
_refine_ls_hydrogen_treatment noref
_refine_ls_matrix_type full
_refine_ls_number_parameters 187
_refine_ls_number_reflns 2874
_refine_ls_number_restraints 0
_refine_ls_restrained_S_all 1.014
_refine_ls_R_factor_all 0.0788
_refine_ls_R_factor_gt 0.0516
_refine_ls_shift/su_max 0.000
_refine_ls_shift/su_mean 0.000
_refine_ls_structure_factor_coef Fsqd
_refine_ls_weighting_details 'calc w=1/[\s^2^(Fo^2^)+(0.0261P)^2^+12.5398P] where P=(Fo^2^+2Fc^2^)/3'
_refine_ls_weighting_scheme calc
_refine_ls_wR_factor_gt 0.1066
_refine_ls_wR_factor_ref 0.1187
_reflns_number_gt 2036
_reflns_number_total 2874
_reflns_threshold_expression I>2\s(I)
_cod_data_source_file ja4069529_si_002_2.cif
_cod_data_source_block NaMn(hfac)3
_cod_original_sg_symbol_Hall '-P 3 2"c     '
_cod_original_sg_symbol_H-M 'P -3 c 1 '
_cod_database_code 4120359

loop_
_symmetry_equiv_pos_as_xyz
'x, y, z'
'-y, x-y, z'
'-x+y, -x, z'
'y, x, -z+1/2'
'x-y, -y, -z+1/2'
'-x, -x+y, -z+1/2'
'-x, -y, -z'
'y, -x+y, -z'
'x-y, x, -z'
'-y, -x, z-1/2'
'-x+y, y, z-1/2'
'x, x-y, z-1/2'

loop_
_atom_site_label
_atom_site_type_symbol
_atom_site_fract_x
_atom_site_fract_y
_atom_site_fract_z
_atom_site_U_iso_or_equiv
_atom_site_adp_type
_atom_site_occupancy
_atom_site_symmetry_multiplicity
_atom_site_calc_flag
_atom_site_refinement_flags
Mn1 Mn 0.0000 0.0000 0.2500 0.0183(3) Uani 1 6 d S
Na1 Na 0.0000 0.0000 0.5000 0.0253(7) Uani 1 6 d S
O1 O -0.02170(15) 0.07865(14) 0.35918(16) 0.0235(5) Uani 1 1 d .
C1 C 0.0000 0.1950(3) 0.2500 0.0241(10) Uani 1 2 d S
H1 H 0.0000 0.2476 0.2500 0.029 Uiso 1 2 calc SR
C3 C -0.0423(2) 0.1858(2) 0.4398(3) 0.0306(8) Uani 1 1 d .
F1 F -0.04279(17) 0.14630(15) 0.52919(15) 0.0418(6) Uani 1 1 d .
F2 F 0.01293(16) 0.26886(14) 0.45246(16) 0.0405(6) Uani 1 1 d .
F3 F -0.11981(15) 0.17597(16) 0.42777(17) 0.0419(6) Uani 1 1 d .
C2 C -0.0190(2) 0.1487(2) 0.3438(2) 0.0233(7) Uani 1 1 d .
Mn2 Mn 0.6667 0.3333 0.03762(6) 0.0201(2) Uani 1 3 d S
Na2 Na 0.6667 0.3333 0.28790(16) 0.0278(5) Uani 1 3 d S
O2 O 0.69952(15) 0.26177(15) 0.14321(16) 0.0252(5) Uani 1 1 d .
O3 O 0.63230(15) 0.22871(14) -0.06867(16) 0.0251(5) Uani 1 1 d .
F4 F 0.72799(16) 0.19033(16) 0.30837(16) 0.0449(6) Uani 1 1 d .
F8 F 0.60381(16) 0.13023(15) -0.23405(16) 0.0454(6) Uani 1 1 d .
C6 C 0.6637(2) 0.1385(2) 0.0382(3) 0.0260(7) Uani 1 1 d .
H6 H 0.6624 0.0852 0.0386 0.031 Uiso 1 1 calc R
F9 F 0.6242(2) 0.04123(18) -0.1445(2) 0.0660(9) Uani 1 1 d .
F5 F 0.7091(2) 0.08286(18) 0.2172(2) 0.0796(11) Uani 1 1 d .
F7 F 0.50910(17) 0.04630(17) -0.1245(2) 0.0584(8) Uani 1 1 d .
C5 C 0.6964(2) 0.1916(2) 0.1267(2) 0.0243(7) Uani 1 1 d .
F6 F 0.82211(18) 0.2035(2) 0.1957(2) 0.0665(9) Uani 1 1 d .
C7 C 0.6330(2) 0.1604(2) -0.0507(2) 0.0244(7) Uani 1 1 d .
C4 C 0.7386(3) 0.1655(3) 0.2126(3) 0.0358(9) Uani 1 1 d .
C8 C 0.5931(3) 0.0935(2) -0.1397(3) 0.0336(8) Uani 1 1 d .

loop_
_atom_site_aniso_label
_atom_site_aniso_U_11
_atom_site_aniso_U_22
_atom_site_aniso_U_33
_atom_site_aniso_U_23
_atom_site_aniso_U_13
_atom_site_aniso_U_12
Mn1 0.0211(4) 0.0211(4) 0.0129(5) 0.000 0.000 0.01054(19)
Na1 0.0318(11) 0.0318(11) 0.0124(14) 0.000 0.000 0.0159(5)
O1 0.0313(13) 0.0257(12) 0.0170(11) 0.0001(9) 0.0011(9) 0.0168(11)
C1 0.033(3) 0.0213(17) 0.022(2) 0.0007(10) 0.0014(19) 0.0163(13)
C3 0.044(2) 0.034(2) 0.0207(17) 0.0015(14) 0.0016(15) 0.0240(18)
F1 0.0770(18) 0.0483(14) 0.0167(10) 0.0011(9) 0.0047(10) 0.0438(14)
F2 0.0612(15) 0.0345(12) 0.0289(11) -0.0071(9) 0.0009(10) 0.0263(12)
F3 0.0467(14) 0.0621(16) 0.0311(12) -0.0030(10) 0.0050(10) 0.0378(13)
C2 0.0253(17) 0.0273(18) 0.0205(16) -0.0042(13) -0.0036(13) 0.0154(15)
Mn2 0.0237(3) 0.0237(3) 0.0128(4) 0.000 0.000 0.01186(14)
Na2 0.0345(8) 0.0345(8) 0.0144(10) 0.000 0.000 0.0173(4)
O2 0.0319(13) 0.0293(13) 0.0181(11) -0.0018(9) -0.0031(9) 0.0182(11)
O3 0.0329(13) 0.0240(12) 0.0179(11) -0.0009(9) -0.0016(9) 0.0140(10)
F4 0.0676(17) 0.0649(16) 0.0201(10) 0.0006(10) -0.0053(10) 0.0465(14)
F8 0.0710(17) 0.0443(14) 0.0209(10) -0.0098(10) -0.0087(10) 0.0288(13)
C6 0.0328(19) 0.0263(18) 0.0218(16) -0.0014(13) -0.0009(14) 0.0169(16)
F9 0.112(2) 0.0667(18) 0.0537(16) -0.0360(14) -0.0424(16) 0.0706(19)
F5 0.153(3) 0.0483(17) 0.0568(17) -0.0111(14) -0.0487(19) 0.064(2)
F7 0.0467(16) 0.0474(15) 0.0494(15) -0.0126(12) -0.0094(12) -0.0003(13)
C5 0.0242(17) 0.0305(19) 0.0210(16) 0.0053(13) 0.0043(13) 0.0157(15)
F6 0.0520(17) 0.125(3) 0.0467(15) 0.0106(16) -0.0037(13) 0.0624(19)
C7 0.0229(17) 0.0276(18) 0.0194(16) -0.0047(13) 0.0004(13) 0.0102(15)
C4 0.052(3) 0.040(2) 0.0241(18) -0.0022(15) -0.0067(17) 0.029(2)
C8 0.046(2) 0.030(2) 0.0273(18) -0.0075(15) -0.0102(16) 0.0208(18)

loop_
_atom_type_symbol
_atom_type_description
_atom_type_scat_dispersion_real
_atom_type_scat_dispersion_imag
_atom_type_scat_source
C C 0.0033 0.0016 'International Tables Vol C Tables 4.2.6.8 and 6.1.1.4'
H H 0.0000 0.0000 'International Tables Vol C Tables 4.2.6.8 and 6.1.1.4'
O O 0.0106 0.0060 'International Tables Vol C Tables 4.2.6.8 and 6.1.1.4'
Na Na 0.0362 0.0249 'International Tables Vol C Tables 4.2.6.8 and 6.1.1.4'
Mn Mn 0.3368 0.7283 'International Tables Vol C Tables 4.2.6.8 and 6.1.1.4'
F F 0.0171 0.0103 'International Tables Vol C Tables 4.2.6.8 and 6.1.1.4'

loop_
_geom_angle_atom_site_label_1
_geom_angle_atom_site_label_2
_geom_angle_atom_site_label_3
_geom_angle
_geom_angle_site_symmetry_1
_geom_angle_site_symmetry_3
_geom_angle_publ_flag
O1 Mn1 O1 152.35(12) 5 3 yes
O1 Mn1 O1 82.66(11) 5 2 yes
O1 Mn1 O1 83.29(8) 3 2 yes
O1 Mn1 O1 83.29(8) 5 4 yes
O1 Mn1 O1 82.66(11) 3 4 yes
O1 Mn1 O1 118.41(12) 2 4 yes
O1 Mn1 O1 83.29(8) 5 6 yes
O1 Mn1 O1 118.41(12) 3 6 yes
O1 Mn1 O1 152.35(12) 2 6 yes
O1 Mn1 O1 83.29(8) 4 6 yes
O1 Mn1 O1 118.41(12) 5 . yes
O1 Mn1 O1 83.29(8) 3 . yes
O1 Mn1 O1 83.29(8) 2 . yes
O1 Mn1 O1 152.36(12) 4 . yes
O1 Mn1 O1 82.66(11) 6 . yes
O1 Mn1 Na1 50.11(6) 5 4 yes
O1 Mn1 Na1 129.89(6) 3 4 yes
O1 Mn1 Na1 129.89(6) 2 4 yes
O1 Mn1 Na1 50.11(6) 4 4 yes
O1 Mn1 Na1 50.11(6) 6 4 yes
O1 Mn1 Na1 129.89(6) . 4 yes
O1 Mn1 Na1 129.89(6) 5 . yes
O1 Mn1 Na1 50.11(6) 3 . yes
O1 Mn1 Na1 50.11(6) 2 . yes
O1 Mn1 Na1 129.89(6) 4 . yes
O1 Mn1 Na1 129.89(6) 6 . yes
O1 Mn1 Na1 50.11(6) . . yes
Na1 Mn1 Na1 180.0 4 . yes
O1 Na1 O1 107.84(8) . 8_556 ?
O1 Na1 O1 72.16(8) . 2 ?
O1 Na1 O1 180.00(11) 8_556 2 ?
O1 Na1 O1 180.0 . 7_556 ?
O1 Na1 O1 72.16(8) 8_556 7_556 ?
O1 Na1 O1 107.84(8) 2 7_556 ?
O1 Na1 O1 107.83(8) . 9_556 ?
O1 Na1 O1 72.16(8) 8_556 9_556 ?
O1 Na1 O1 107.84(8) 2 9_556 ?
O1 Na1 O1 72.16(8) 7_556 9_556 ?
O1 Na1 O1 72.17(8) . 3 ?
O1 Na1 O1 107.84(8) 8_556 3 ?
O1 Na1 O1 72.16(8) 2 3 ?
O1 Na1 O1 107.84(8) 7_556 3 ?
O1 Na1 O1 180.0 9_556 3 ?
O1 Na1 Mn1 137.15(5) . 7_556 ?
O1 Na1 Mn1 42.85(5) 8_556 7_556 ?
O1 Na1 Mn1 137.15(5) 2 7_556 ?
O1 Na1 Mn1 42.85(5) 7_556 7_556 ?
O1 Na1 Mn1 42.85(5) 9_556 7_556 ?
O1 Na1 Mn1 137.15(5) 3 7_556 ?
O1 Na1 Mn1 42.85(5) . . ?
O1 Na1 Mn1 137.15(5) 8_556 . ?
O1 Na1 Mn1 42.85(5) 2 . ?
O1 Na1 Mn1 137.15(5) 7_556 . ?
O1 Na1 Mn1 137.15(5) 9_556 . ?
O1 Na1 Mn1 42.85(5) 3 . ?
Mn1 Na1 Mn1 180.0 7_556 . ?
C2 O1 Mn1 129.5(2) . . ?
C2 O1 Na1 140.0(2) . . ?
Mn1 O1 Na1 87.04(8) . . ?
C2 C1 C2 123.0(4) 6 . ?
C2 C1 H1 118.5 6 . ?
C2 C1 H1 118.5 . . ?
F3 C3 F2 108.0(3) . . ?
F3 C3 F1 107.5(3) . . ?
F2 C3 F1 107.6(3) . . ?
F3 C3 C2 110.5(3) . . ?
F2 C3 C2 111.7(3) . . ?
F1 C3 C2 111.4(3) . . ?
O1 C2 C1 127.6(3) . . ?
O1 C2 C3 115.6(3) . . ?
C1 C2 C3 116.7(3) . . ?
O2 Mn2 O2 85.14(9) . 2_655 yes
O2 Mn2 O2 85.13(9) . 3_665 yes
O2 Mn2 O2 85.13(9) 2_655 3_665 yes
O2 Mn2 O3 108.70(9) . 2_655 yes
O2 Mn2 O3 84.50(8) 2_655 2_655 yes
O2 Mn2 O3 161.89(9) 3_665 2_655 yes
O2 Mn2 O3 161.89(9) . 3_665 yes
O2 Mn2 O3 108.70(9) 2_655 3_665 yes
O2 Mn2 O3 84.50(8) 3_665 3_665 yes
O3 Mn2 O3 84.81(9) 2_655 3_665 yes
O2 Mn2 O3 84.50(8) . . yes
O2 Mn2 O3 161.89(9) 2_655 . yes
O2 Mn2 O3 108.70(9) 3_665 . yes
O3 Mn2 O3 84.81(9) 2_655 . yes
O3 Mn2 O3 84.81(9) 3_665 . yes
O2 Mn2 Na2 128.64(6) . 10_665 yes
O2 Mn2 Na2 128.64(6) 2_655 10_665 yes
O2 Mn2 Na2 128.64(6) 3_665 10_665 yes
O3 Mn2 Na2 51.14(6) 2_655 10_665 yes
O3 Mn2 Na2 51.14(6) 3_665 10_665 yes
O3 Mn2 Na2 51.14(6) . 10_665 yes
O2 Mn2 Na2 51.36(6) . . yes
O2 Mn2 Na2 51.36(6) 2_655 . yes
O2 Mn2 Na2 51.36(6) 3_665 . yes
O3 Mn2 Na2 128.86(6) 2_655 . yes
O3 Mn2 Na2 128.86(6) 3_665 . yes
O3 Mn2 Na2 128.86(6) . . yes
Na2 Mn2 Na2 180.0 10_665 . yes
O3 Na2 O3 71.79(9) 10_666 11_656 ?
O3 Na2 O3 71.79(9) 10_666 12_556 ?
O3 Na2 O3 71.79(9) 11_656 12_556 ?
O3 Na2 O2 108.75(7) 10_666 . ?
O3 Na2 O2 108.02(7) 11_656 . ?
O3 Na2 O2 179.37(8) 12_556 . ?
O3 Na2 O2 108.02(7) 10_666 2_655 ?
O3 Na2 O2 179.37(8) 11_656 2_655 ?
O3 Na2 O2 108.75(7) 12_556 2_655 ?
O2 Na2 O2 71.45(9) . 2_655 ?
O3 Na2 O2 179.37(8) 10_666 3_665 ?
O3 Na2 O2 108.75(7) 11_656 3_665 ?
O3 Na2 O2 108.02(7) 12_556 3_665 ?
O2 Na2 O2 71.45(9) . 3_665 ?
O2 Na2 O2 71.45(9) 2_655 3_665 ?
O3 Na2 Mn2 42.61(6) 10_666 10_666 ?
O3 Na2 Mn2 42.61(6) 11_656 10_666 ?
O3 Na2 Mn2 42.61(6) 12_556 10_666 ?
O2 Na2 Mn2 137.61(6) . 10_666 ?
O2 Na2 Mn2 137.61(6) 2_655 10_666 ?
O2 Na2 Mn2 137.61(6) 3_665 10_666 ?
O3 Na2 Mn2 137.39(6) 10_666 . ?
O3 Na2 Mn2 137.39(6) 11_656 . ?
O3 Na2 Mn2 137.39(6) 12_556 . ?
O2 Na2 Mn2 42.39(6) . . ?
O2 Na2 Mn2 42.39(6) 2_655 . ?
O2 Na2 Mn2 42.39(6) 3_665 . ?
Mn2 Na2 Mn2 180.0 10_666 . ?
C5 O2 Mn2 128.2(2) . . ?
C5 O2 Na2 138.3(2) . . ?
Mn2 O2 Na2 86.25(9) . . ?
C7 O3 Mn2 127.6(2) . . ?
C7 O3 Na2 139.6(2) . 10_665 ?
Mn2 O3 Na2 86.25(9) . 10_665 ?
C7 C6 C5 122.7(3) . . ?
C7 C6 H6 118.7 . . ?
C5 C6 H6 118.7 . . ?
O2 C5 C6 128.0(3) . . ?
O2 C5 C4 114.5(3) . . ?
C6 C5 C4 117.4(3) . . ?
O3 C7 C6 128.6(3) . . ?
O3 C7 C8 114.0(3) . . ?
C6 C7 C8 117.5(3) . . ?
F5 C4 F6 107.9(4) . . ?
F5 C4 F4 107.3(3) . . ?
F6 C4 F4 106.8(3) . . ?
F5 C4 C5 113.6(3) . . ?
F6 C4 C5 109.7(3) . . ?
F4 C4 C5 111.2(3) . . ?
F9 C8 F8 107.9(3) . . ?
F9 C8 F7 107.7(3) . . ?
F8 C8 F7 106.5(3) . . ?
F9 C8 C7 113.3(3) . . ?
F8 C8 C7 111.7(3) . . ?
F7 C8 C7 109.4(3) . . ?

loop_
_geom_bond_atom_site_label_1
_geom_bond_atom_site_label_2
_geom_bond_distance
_geom_bond_site_symmetry_2
_geom_bond_publ_flag
Mn1 O1 2.151(2) 5 yes
Mn1 O1 2.151(2) 3 yes
Mn1 O1 2.151(2) 2 yes
Mn1 O1 2.151(2) 4 yes
Mn1 O1 2.151(2) 6 yes
Mn1 O1 2.151(2) . yes
Mn1 Na1 3.1584(4) 4 yes
Mn1 Na1 3.1584(4) . yes
Na1 O1 2.427(2) . ?
Na1 O1 2.427(2) 8_556 ?
Na1 O1 2.427(2) 2 ?
Na1 O1 2.427(2) 7_556 ?
Na1 O1 2.427(2) 9_556 ?
Na1 O1 2.427(2) 3 ?
Na1 Mn1 3.1584(4) 7_556 yes
O1 C2 1.256(4) . ?
C1 C2 1.390(4) 6 ?
C1 C2 1.390(4) . ?
C1 H1 0.9500 . ?
C3 F3 1.328(4) . ?
C3 F2 1.331(4) . ?
C3 F1 1.332(4) . ?
C3 C2 1.542(4) . ?
Mn2 O2 2.136(2) . yes
Mn2 O2 2.136(2) 2_655 yes
Mn2 O2 2.136(2) 3_665 yes
Mn2 O3 2.140(2) 2_655 yes
Mn2 O3 2.140(2) 3_665 yes
Mn2 O3 2.140(2) . yes
Mn2 Na2 3.155(2) 10_665 yes
Mn2 Na2 3.162(2) . yes
Na2 O3 2.462(3) 10_666 ?
Na2 O3 2.462(3) 11_656 ?
Na2 O3 2.462(3) 12_556 ?
Na2 O2 2.475(3) . ?
Na2 O2 2.475(3) 2_655 ?
Na2 O2 2.475(3) 3_665 ?
Na2 Mn2 3.155(2) 10_666 yes
O2 C5 1.256(4) . ?
O3 C7 1.259(4) . ?
O3 Na2 2.462(3) 10_665 ?
F4 C4 1.337(4) . ?
F8 C8 1.330(4) . ?
C6 C7 1.395(5) . ?
C6 C5 1.397(5) . ?
C6 H6 0.9500 . ?
F9 C8 1.318(4) . ?
F5 C4 1.310(5) . ?
F7 C8 1.331(5) . ?
C5 C4 1.531(5) . ?
F6 C4 1.324(5) . ?
C7 C8 1.540(5) . ?
